data_4322068
loop_
_publ_author_name
'Wa-Hung Leung'
'Joyce L. C. Chim'
'Ian D. Williams'
'Wing-Tak Wong'

_publ_section_title
;
 Reactions of Nitridorhenium(V) and -Osmium(VI) Complexes with Acylating
 Agents
;
_journal_name_full 'Inorganic Chemistry'
_journal_page_first 3000
_journal_page_last 3005
_journal_paper_doi 10.1021/ic981244b
_journal_volume 38
_journal_year 1999
_chemical_formula_sum 'C49 H42 Cl3 N3 Os P4 S4'
_chemical_formula_weight 1221.59
_space_group_IT_number 2
_symmetry_cell_setting triclinic
_symmetry_Int_Tables_number 2
_symmetry_space_group_name_Hall '-P 1'
_symmetry_space_group_name_H-M 'P -1'
_audit_creation_date 'Mon Jan 25 09:34:42 1999'
_audit_creation_method 'from TEXRAY.INF file'
_cell_angle_alpha 86.12(2)
_cell_angle_beta 84.83(2)
_cell_angle_gamma 86.85(2)
_cell_formula_units_Z 4
_cell_length_a 11.475(1)
_cell_length_b 17.493(2)
_cell_length_c 25.697(4)
_cell_measurement_reflns_used 25
_cell_measurement_temperature 298.2
_cell_measurement_theta_max 26.0
_cell_measurement_theta_min 14.0
_cell_volume 5119.3(11)
_computing_cell_refinement 'Nonius CAD4 Diffractometer '
_computing_data_collection 'Nonius CAD4 Diffractometer'
_computing_data_reduction teXsan
_computing_publication_material teXsan
_computing_structure_refinement teXsan
_computing_structure_solution SHELXS86
_diffrn_ambient_temperature 298.2
_diffrn_measurement_device 'Nonius CAD4 Diffractometer'
_diffrn_measurement_method 'omega/2-theta scans'
_diffrn_orient_matrix_UB_11 -0.03051
_diffrn_orient_matrix_UB_12 0.05023
_diffrn_orient_matrix_UB_13 -0.01564
_diffrn_orient_matrix_UB_21 0.00865
_diffrn_orient_matrix_UB_22 -0.02108
_diffrn_orient_matrix_UB_23 -0.03543
_diffrn_orient_matrix_UB_31 -0.08166
_diffrn_orient_matrix_UB_32 -0.01797
_diffrn_orient_matrix_UB_33 0.00573
_diffrn_radiation_monochromator graphite
_diffrn_radiation_source 'X-ray tube'
_diffrn_radiation_type MoKalpha
_diffrn_radiation_wavelength 0.7107
_diffrn_reflns_av_R_equivalents 3.76
_diffrn_reflns_limit_h_max 12
_diffrn_reflns_limit_h_min 0
_diffrn_reflns_limit_k_max 18
_diffrn_reflns_limit_k_min -18
_diffrn_reflns_limit_l_max 27
_diffrn_reflns_limit_l_min -27
_diffrn_reflns_number 14157
_diffrn_reflns_theta_max 22.47
_diffrn_reflns_theta_min 1.0
_diffrn_standards_decay_% 0.00
_diffrn_standards_interval_count 97
_diffrn_standards_number 3
_exptl_absorpt_coefficient_mu 2.971
_exptl_absorpt_correction_T_max 1.000
_exptl_absorpt_correction_T_min 0.759
_exptl_absorpt_correction_type empirical
_exptl_absorpt_process_details psi-scan
_exptl_crystal_colour orange
_exptl_crystal_density_diffrn 1.585
_exptl_crystal_description block
_exptl_crystal_F_000 2432.00
_exptl_crystal_size_max 0.190
_exptl_crystal_size_mid 0.170
_exptl_crystal_size_min 0.110
_refine_diff_density_max 0.91
_refine_diff_density_min -1.37
_refine_ls_extinction_method none
_refine_ls_goodness_of_fit_obs 2.108
_refine_ls_hydrogen_treatment noref
_refine_ls_matrix_type full
_refine_ls_number_parameters 633
_refine_ls_number_reflns 8074
_refine_ls_number_restraints 0
_refine_ls_R_factor_obs 0.0459
_refine_ls_shift/esd_max 0.0190
_refine_ls_structure_factor_coef F
_refine_ls_weighting_scheme sigma
_refine_ls_wR_factor_obs 0.0465
_reflns_number_observed 8074
_reflns_number_total 13346
_reflns_observed_criterion 3.00
_cod_data_source_file ic981244b_1.cif
_cod_data_source_block WTW215_WHL146_9OCT97
_cod_original_cell_volume 5119(1)
_cod_original_sg_symbol_H-M 'P -1 '
_cod_original_formula_sum 'C49 H42 Cl3 N3 P4 Os S4 '
_cod_database_code 4322068

loop_
_symmetry_equiv_pos_as_xyz
'   +x,   +y,   +z'
'   -x,   -y,   -z'

loop_
_atom_site_aniso_label
_atom_site_aniso_U_11
_atom_site_aniso_U_22
_atom_site_aniso_U_33
_atom_site_aniso_U_12
_atom_site_aniso_U_13
_atom_site_aniso_U_23
Os(1) 0.0269(4) 0.0347(4) 0.0327(4) 0.0015(3) -0.0071(3) -0.0003(3)
Os(2) 0.0269(3) 0.0316(4) 0.0337(4) 0.0010(3) -0.0089(3) -0.0015(3)
Cl(1) 0.063(2) 0.032(2) 0.062(2) -0.001(2) -0.017(2) 0.000(2)
Cl(2) 0.045(2) 0.037(2) 0.052(2) -0.001(2) -0.007(2) 0.003(2)
Cl(3) 0.43(2) 0.17(1) 0.36(2) 0.01(1) -0.11(2) 0.02(1)
Cl(4) 0.42(2) 0.47(3) 0.44(3) 0.20(2) -0.19(2) -0.17(2)
Cl(5) 0.25(1) 0.30(2) 0.44(2) 0.09(1) -0.03(1) -0.05(1)
Cl(6) 0.33(2) 0.33(2) 0.40(2) 0.02(1) -0.26(1) -0.12(1)
S(1) 0.030(2) 0.061(3) 0.042(2) 0.001(2) -0.010(2) -0.011(2)
S(2) 0.027(2) 0.057(3) 0.039(2) 0.001(2) -0.008(2) 0.004(2)
S(3) 0.030(2) 0.039(2) 0.037(2) 0.004(2) -0.011(2) -0.002(2)
S(4) 0.026(2) 0.057(3) 0.045(2) -0.002(2) -0.008(2) -0.003(2)
S(5) 0.032(2) 0.062(3) 0.046(2) -0.002(2) -0.008(2) -0.017(2)
S(6) 0.028(2) 0.047(3) 0.043(2) 0.006(2) -0.009(2) 0.002(2)
S(7) 0.032(2) 0.037(2) 0.039(2) 0.005(2) -0.011(2) -0.004(2)
S(8) 0.028(2) 0.059(3) 0.041(2) -0.006(2) -0.009(2) -0.008(2)
P(1) 0.030(2) 0.043(2) 0.034(2) -0.005(2) -0.006(2) 0.000(2)
P(2) 0.031(2) 0.033(2) 0.041(2) -0.003(2) -0.009(2) 0.004(2)
P(3) 0.032(2) 0.034(2) 0.041(2) 0.001(2) -0.015(2) -0.004(2)
P(4) 0.027(2) 0.047(3) 0.042(2) 0.004(2) -0.008(2) -0.006(2)
P(5) 0.032(2) 0.043(3) 0.039(2) -0.005(2) -0.007(2) -0.004(2)
P(6) 0.032(2) 0.038(2) 0.042(2) -0.003(2) -0.007(2) 0.004(2)
P(7) 0.033(2) 0.031(2) 0.038(2) -0.001(2) -0.008(2) -0.002(2)
P(8) 0.029(2) 0.042(3) 0.039(2) -0.002(2) -0.006(2) -0.003(2)

loop_
_atom_site_label
_atom_site_fract_x
_atom_site_fract_y
_atom_site_fract_z
_atom_site_U_iso_or_equiv
_atom_site_thermal_displace_type
_atom_site_calc_flag
_atom_site_calc_attached_atom
Os(1) 0.34723(5) 0.75692(3) 0.22952(2) 0.0314(2) Uij ? ?
Os(2) 0.86468(5) 0.26041(3) 0.21960(2) 0.0305(2) Uij ? ?
Cl(1) 0.8315(3) 0.3976(2) 0.1786(1) 0.052(1) Uij ? ?
Cl(2) 0.3155(3) 0.8964(2) 0.1926(1) 0.045(1) Uij ? ?
Cl(3) 0.322(1) 0.3977(7) 0.5137(6) 0.315(8) Uij ? ?
Cl(4) 0.554(2) 0.372(1) 0.5189(7) 0.44(1) Uij ? ?
Cl(5) 0.001(1) 0.0916(7) 0.4610(6) 0.334(9) Uij ? ?
Cl(6) 0.228(1) 0.0796(8) 0.4854(5) 0.337(9) Uij ? ?
S(1) 0.4092(3) 0.8088(2) 0.3068(1) 0.043(1) Uij ? ?
S(2) 0.1348(3) 0.7746(2) 0.2501(1) 0.041(1) Uij ? ?
S(3) 0.2974(3) 0.7360(2) 0.1413(1) 0.035(1) Uij ? ?
S(4) 0.5528(3) 0.7707(2) 0.2071(1) 0.042(1) Uij ? ?
S(5) 0.9251(3) 0.3188(2) 0.2945(1) 0.046(1) Uij ? ?
S(6) 0.6530(3) 0.2798(2) 0.2404(1) 0.039(1) Uij ? ?
S(7) 0.8109(3) 0.2336(2) 0.1332(1) 0.035(1) Uij ? ?
S(8) 1.0699(3) 0.2732(2) 0.1966(1) 0.042(1) Uij ? ?
P(1) 0.2660(3) 0.8426(2) 0.3545(1) 0.035(1) Uij ? ?
P(2) 0.1044(3) 0.7394(2) 0.3265(1) 0.035(1) Uij ? ?
P(3) 0.4065(3) 0.6472(2) 0.1165(1) 0.035(1) Uij ? ?
P(4) 0.6028(3) 0.7319(2) 0.1339(1) 0.038(1) Uij ? ?
P(5) 0.7824(3) 0.3374(2) 0.3466(1) 0.038(1) Uij ? ?
P(6) 0.6257(3) 0.2340(2) 0.3150(1) 0.038(1) Uij ? ?
P(7) 0.9234(3) 0.1464(2) 0.1083(1) 0.034(1) Uij ? ?
P(8) 1.1189(3) 0.2341(2) 0.1241(1) 0.037(1) Uij ? ?
N(1) 0.1687(9) 0.7834(6) 0.3684(4) 0.040(3) Uij ? ?
N(2) 0.5439(10) 0.6578(7) 0.1182(4) 0.050(3) Uij ? ?
N(3) 0.3503(9) 0.6665(6) 0.2510(4) 0.038(3) Uij ? ?
N(4) 0.6972(9) 0.2678(6) 0.3587(4) 0.041(3) Uij ? ?
N(5) 1.0593(9) 0.1621(6) 0.1079(4) 0.036(3) Uij ? ?
N(6) 0.8694(9) 0.1709(6) 0.2432(4) 0.037(3) Uij ? ?
C(1) 0.208(1) 0.9345(8) 0.3315(5) 0.041(3) Uij ? ?
C(2) 0.278(1) 0.9879(9) 0.3064(6) 0.055(4) Uij ? ?
C(3) 0.233(2) 1.061(1) 0.2892(7) 0.076(5) Uij ? ?
C(4) 0.118(2) 1.076(1) 0.2955(7) 0.077(5) Uij ? ?
C(5) 0.043(2) 1.025(1) 0.3191(7) 0.087(6) Uij ? ?
C(6) 0.088(1) 0.9529(10) 0.3371(7) 0.072(5) Uij ? ?
C(7) 0.328(1) 0.8573(8) 0.4147(5) 0.046(4) Uij ? ?
C(8) 0.420(1) 0.9056(9) 0.4149(6) 0.061(4) Uij ? ?
C(9) 0.473(1) 0.9140(9) 0.4615(7) 0.068(5) Uij ? ?
C(10) 0.433(2) 0.878(1) 0.5066(7) 0.078(5) Uij ? ?
C(11) 0.346(2) 0.827(1) 0.5080(7) 0.088(6) Uij ? ?
C(12) 0.291(1) 0.8179(9) 0.4600(6) 0.062(4) Uij ? ?
C(13) 0.134(1) 0.6372(8) 0.3373(5) 0.044(4) Uij ? ?
C(14) 0.088(1) 0.586(1) 0.3083(7) 0.075(5) Uij ? ?
C(15) 0.105(2) 0.504(1) 0.3178(8) 0.098(6) Uij ? ?
C(16) 0.166(2) 0.485(1) 0.3591(8) 0.099(7) Uij ? ?
C(17) 0.214(2) 0.532(1) 0.3889(8) 0.103(7) Uij ? ?
C(18) 0.199(2) 0.611(1) 0.3785(7) 0.080(5) Uij ? ?
C(19) -0.052(1) 0.7540(7) 0.3409(5) 0.032(3) Uij ? ?
C(20) -0.132(1) 0.7420(8) 0.3058(5) 0.043(4) Uij ? ?
C(21) -0.252(1) 0.7499(9) 0.3193(6) 0.060(4) Uij ? ?
C(22) -0.289(1) 0.7705(9) 0.3696(6) 0.058(4) Uij ? ?
C(23) -0.214(1) 0.7852(9) 0.4052(6) 0.065(5) Uij ? ?
C(24) -0.095(1) 0.7751(8) 0.3917(6) 0.053(4) Uij ? ?
C(25) 0.374(1) 0.5590(8) 0.1526(5) 0.042(3) Uij ? ?
C(26) 0.264(1) 0.5339(10) 0.1621(7) 0.071(5) Uij ? ?
C(27) 0.235(2) 0.468(1) 0.1913(7) 0.089(6) Uij ? ?
C(28) 0.322(2) 0.427(1) 0.2121(8) 0.099(7) Uij ? ?
C(29) 0.433(2) 0.448(1) 0.2057(9) 0.112(7) Uij ? ?
C(30) 0.464(2) 0.515(1) 0.1751(8) 0.089(6) Uij ? ?
C(31) 0.373(1) 0.6344(8) 0.0508(5) 0.039(3) Uij ? ?
C(32) 0.263(1) 0.6488(8) 0.0325(6) 0.050(4) Uij ? ?
C(33) 0.242(1) 0.6352(9) -0.0180(6) 0.059(4) Uij ? ?
C(34) 0.330(1) 0.6060(9) -0.0503(6) 0.065(5) Uij ? ?
C(35) 0.439(2) 0.5930(10) -0.0360(7) 0.073(5) Uij ? ?
C(36) 0.464(1) 0.6063(9) 0.0152(6) 0.055(4) Uij ? ?
C(37) 0.757(1) 0.7022(7) 0.1389(5) 0.035(3) Uij ? ?
C(38) 0.839(1) 0.7592(8) 0.1337(5) 0.046(4) Uij ? ?
C(39) 0.955(1) 0.7383(9) 0.1418(6) 0.056(4) Uij ? ?
C(40) 0.985(1) 0.6639(9) 0.1574(6) 0.058(4) Uij ? ?
C(41) 0.904(1) 0.6067(9) 0.1610(6) 0.062(4) Uij ? ?
C(42) 0.787(1) 0.6273(8) 0.1527(5) 0.049(4) Uij ? ?
C(43) 0.597(1) 0.8113(8) 0.0859(5) 0.043(4) Uij ? ?
C(44) 0.567(1) 0.8847(8) 0.0998(6) 0.054(4) Uij ? ?
C(45) 0.578(1) 0.9447(9) 0.0606(6) 0.068(5) Uij ? ?
C(46) 0.624(2) 0.935(1) 0.0121(7) 0.081(6) Uij ? ?
C(47) 0.649(2) 0.861(1) -0.0019(8) 0.104(7) Uij ? ?
C(48) 0.637(2) 0.798(1) 0.0352(7) 0.079(5) Uij ? ?
C(49) 0.706(1) 0.4278(8) 0.3269(5) 0.047(4) Uij ? ?
C(50) 0.758(1) 0.484(1) 0.2980(7) 0.072(5) Uij ? ?
C(51) 0.699(2) 0.554(1) 0.2863(8) 0.091(6) Uij ? ?
C(52) 0.593(2) 0.563(1) 0.3005(9) 0.104(7) Uij ? ?
C(53) 0.530(2) 0.513(1) 0.3310(9) 0.109(7) Uij ? ?
C(54) 0.588(2) 0.438(1) 0.3473(8) 0.089(6) Uij ? ?
C(55) 0.852(1) 0.3507(8) 0.4062(5) 0.042(4) Uij ? ?
C(56) 0.849(2) 0.423(1) 0.4263(8) 0.105(7) Uij ? ?
C(57) 0.910(2) 0.428(1) 0.4725(10) 0.125(8) Uij ? ?
C(58) 0.963(2) 0.362(1) 0.4936(8) 0.090(6) Uij ? ?
C(59) 0.969(2) 0.296(1) 0.4732(7) 0.087(6) Uij ? ?
C(60) 0.906(2) 0.289(1) 0.4289(7) 0.080(5) Uij ? ?
C(61) 0.470(1) 0.2483(7) 0.3332(5) 0.036(3) Uij ? ?
C(62) 0.388(1) 0.2496(8) 0.2952(6) 0.049(4) Uij ? ?
C(63) 0.268(1) 0.2566(8) 0.3126(6) 0.052(4) Uij ? ?
C(64) 0.230(1) 0.2650(9) 0.3620(6) 0.062(5) Uij ? ?
C(65) 0.308(1) 0.2657(9) 0.3994(7) 0.067(5) Uij ? ?
C(66) 0.429(1) 0.2572(9) 0.3856(6) 0.061(4) Uij ? ?
C(67) 0.650(1) 0.1302(7) 0.3191(5) 0.041(3) Uij ? ?
C(68) 0.595(1) 0.0888(10) 0.2856(6) 0.068(5) Uij ? ?
C(69) 0.609(2) 0.007(1) 0.2902(7) 0.087(6) Uij ? ?
C(70) 0.675(2) -0.023(1) 0.3277(7) 0.080(5) Uij ? ?
C(71) 0.726(2) 0.013(1) 0.3604(8) 0.091(6) Uij ? ?
C(72) 0.716(1) 0.0954(10) 0.3585(7) 0.071(5) Uij ? ?
C(73) 0.900(1) 0.0597(8) 0.1471(5) 0.038(3) Uij ? ?
C(74) 0.795(1) 0.0234(9) 0.1502(6) 0.066(5) Uij ? ?
C(75) 0.778(2) -0.045(1) 0.1806(7) 0.079(5) Uij ? ?
C(76) 0.867(1) -0.0781(9) 0.2057(6) 0.066(5) Uij ? ?
C(77) 0.971(1) -0.0471(10) 0.2014(7) 0.073(5) Uij ? ?
C(78) 0.987(1) 0.0225(9) 0.1733(6) 0.059(4) Uij ? ?
C(79) 0.887(1) 0.1332(7) 0.0425(5) 0.034(3) Uij ? ?
C(80) 0.774(1) 0.1475(8) 0.0275(5) 0.045(4) Uij ? ?
C(81) 0.749(1) 0.1338(9) -0.0237(6) 0.064(5) Uij ? ?
C(82) 0.836(1) 0.1054(9) -0.0584(6) 0.065(5) Uij ? ?
C(83) 0.946(1) 0.0908(9) -0.0425(6) 0.060(4) Uij ? ?
C(84) 0.972(1) 0.1034(9) 0.0068(6) 0.053(4) Uij ? ?
C(85) 1.116(1) 0.3139(8) 0.0746(5) 0.041(3) Uij ? ?
C(86) 1.104(1) 0.2986(8) 0.0238(6) 0.057(4) Uij ? ?
C(87) 1.108(2) 0.358(1) -0.0157(7) 0.080(5) Uij ? ?
C(88) 1.127(2) 0.427(1) -0.0047(8) 0.091(6) Uij ? ?
C(89) 1.130(2) 0.445(1) 0.045(1) 0.139(9) Uij ? ?
C(90) 1.121(2) 0.387(1) 0.0873(8) 0.107(7) Uij ? ?
C(91) 1.273(1) 0.2078(7) 0.1303(5) 0.036(3) Uij ? ?
C(92) 1.357(1) 0.2600(9) 0.1215(6) 0.063(5) Uij ? ?
C(93) 1.472(2) 0.236(1) 0.1296(7) 0.070(5) Uij ? ?
C(94) 1.499(1) 0.163(1) 0.1445(7) 0.069(5) Uij ? ?
C(95) 1.417(1) 0.1101(9) 0.1543(6) 0.056(4) Uij ? ?
C(96) 1.299(1) 0.1334(9) 0.1471(6) 0.053(4) Uij ? ?
C(97) 0.432(7) 0.388(4) 0.553(3) 0.42(1) Uij ? ?
C(98) 0.147(3) 0.056(2) 0.446(1) 0.19(1) Uij ? ?
H(1) 0.3601 0.9759 0.3003 0.0655 Uij ? ?
H(2) 0.2834 1.0984 0.2732 0.0907 Uij ? ?
H(3) 0.0881 1.1248 0.2830 0.0919 Uij ? ?
H(4) -0.0384 1.0384 0.3235 0.1042 Uij ? ?
H(5) 0.0357 0.9162 0.3532 0.0864 Uij ? ?
H(6) 0.4482 0.9331 0.3835 0.0727 Uij ? ?
H(7) 0.5381 0.9456 0.4609 0.0819 Uij ? ?
H(8) 0.4652 0.8877 0.5382 0.0929 Uij ? ?
H(9) 0.3213 0.7978 0.5394 0.1053 Uij ? ?
H(10) 0.2296 0.7839 0.4603 0.0745 Uij ? ?
H(11) 0.0431 0.6055 0.2806 0.0897 Uij ? ?
H(12) 0.0753 0.4679 0.2970 0.1180 Uij ? ?
H(13) 0.1763 0.4312 0.3682 0.1183 Uij ? ?
H(14) 0.2573 0.5118 0.4169 0.1238 Uij ? ?
H(15) 0.2319 0.6461 0.3990 0.0957 Uij ? ?
H(16) -0.1046 0.7279 0.2716 0.0522 Uij ? ?
H(17) -0.3063 0.7414 0.2949 0.0718 Uij ? ?
H(18) -0.3710 0.7745 0.3795 0.0698 Uij ? ?
H(19) -0.2423 0.8020 0.4386 0.0785 Uij ? ?
H(20) -0.0415 0.7823 0.4167 0.0632 Uij ? ?
H(21) 0.2028 0.5643 0.1475 0.0847 Uij ? ?
H(22) 0.1563 0.4520 0.1963 0.1066 Uij ? ?
H(23) 0.3052 0.3810 0.2324 0.1182 Uij ? ?
H(24) 0.4920 0.4175 0.2221 0.1348 Uij ? ?
H(25) 0.5431 0.5294 0.1700 0.1066 Uij ? ?
H(26) 0.2003 0.6685 0.0553 0.0606 Uij ? ?
H(27) 0.1668 0.6464 -0.0299 0.0703 Uij ? ?
H(28) 0.3134 0.5941 -0.0844 0.0775 Uij ? ?
H(29) 0.4999 0.5749 -0.0604 0.0872 Uij ? ?
H(30) 0.5406 0.5963 0.0258 0.0661 Uij ? ?
H(31) 0.8154 0.8111 0.1248 0.0551 Uij ? ?
H(32) 1.0134 0.7754 0.1365 0.0670 Uij ? ?
H(33) 1.0632 0.6509 0.1661 0.0698 Uij ? ?
H(34) 0.9276 0.5546 0.1689 0.0743 Uij ? ?
H(35) 0.7292 0.5898 0.1566 0.0584 Uij ? ?
H(36) 0.5398 0.8947 0.1348 0.0650 Uij ? ?
H(37) 0.5511 0.9949 0.0694 0.0815 Uij ? ?
H(38) 0.6385 0.9776 -0.0121 0.0978 Uij ? ?
H(39) 0.6748 0.8516 -0.0372 0.1245 Uij ? ?
H(40) 0.6571 0.7476 0.0253 0.0950 Uij ? ?
H(41) 0.8379 0.4756 0.2848 0.0865 Uij ? ?
H(42) 0.7403 0.5950 0.2679 0.1094 Uij ? ?
H(43) 0.5531 0.6091 0.2885 0.1245 Uij ? ?
H(44) 0.4496 0.5247 0.3419 0.1301 Uij ? ?
H(45) 0.5492 0.4008 0.3698 0.1071 Uij ? ?
H(46) 0.8087 0.4657 0.4104 0.1254 Uij ? ?
H(47) 0.9132 0.4754 0.4879 0.1494 Uij ? ?
H(48) 0.9977 0.3656 0.5254 0.1082 Uij ? ?
H(49) 1.0132 0.2531 0.4876 0.1045 Uij ? ?
H(50) 0.9029 0.2408 0.4149 0.0964 Uij ? ?
H(51) 0.4123 0.2459 0.2591 0.0588 Uij ? ?
H(52) 0.2120 0.2551 0.2877 0.0618 Uij ? ?
H(53) 0.1486 0.2706 0.3718 0.0743 Uij ? ?
H(54) 0.2800 0.2719 0.4348 0.0810 Uij ? ?
H(55) 0.4830 0.2575 0.4116 0.0737 Uij ? ?
H(56) 0.5489 0.1140 0.2601 0.0821 Uij ? ?
H(57) 0.5730 -0.0237 0.2680 0.1043 Uij ? ?
H(58) 0.6861 -0.0777 0.3301 0.0964 Uij ? ?
H(59) 0.7691 -0.0150 0.3860 0.1086 Uij ? ?
H(60) 0.7517 0.1243 0.3822 0.0855 Uij ? ?
H(61) 0.7327 0.0456 0.1312 0.0796 Uij ? ?
H(62) 0.7039 -0.0674 0.1835 0.0944 Uij ? ?
H(63) 0.8551 -0.1244 0.2267 0.0793 Uij ? ?
H(64) 1.0347 -0.0728 0.2177 0.0874 Uij ? ?
H(65) 1.0611 0.0450 0.1722 0.0713 Uij ? ?
H(66) 0.7140 0.1665 0.0518 0.0536 Uij ? ?
H(67) 0.6719 0.1441 -0.0340 0.0771 Uij ? ?
H(68) 0.8195 0.0960 -0.0929 0.0783 Uij ? ?
H(69) 1.0059 0.0713 -0.0667 0.0718 Uij ? ?
H(70) 1.0494 0.0916 0.0167 0.0633 Uij ? ?
H(71) 1.0922 0.2477 0.0153 0.0683 Uij ? ?
H(72) 1.0974 0.3479 -0.0507 0.0956 Uij ? ?
H(73) 1.1381 0.4654 -0.0323 0.1094 Uij ? ?
H(74) 1.1389 0.4966 0.0518 0.1664 Uij ? ?
H(75) 1.1179 0.4001 0.1227 0.1287 Uij ? ?
H(76) 1.3380 0.3116 0.1102 0.0757 Uij ? ?
H(77) 1.5325 0.2712 0.1242 0.0846 Uij ? ?
H(78) 1.5788 0.1476 0.1485 0.0832 Uij ? ?
H(79) 1.4383 0.0587 0.1657 0.0669 Uij ? ?
H(80) 1.2392 0.0979 0.1539 0.0641 Uij ? ?
H(83) 0.1581 0.0107 0.4233 0.2907 Uij ? ?
H(84) 0.1746 0.0770 0.4123 0.2235 Uij ? ?
H(85) 0.4406 0.4293 0.5719 0.4875 Uij ? ?
H(86) 0.4247 0.3415 0.5765 0.4875 Uij ? ?

loop_
_atom_type_symbol
_atom_type_oxidation_number
_atom_type_number_in_cell
_atom_type_scat_dispersion_real
_atom_type_scat_dispersion_imag
_atom_type_scat_source
Os 0 4 -1.216 7.603 'International Tables'
N 0 12 0.006 0.003 'International Tables'
P 0 16 0.102 0.094 'International Tables'
S 0 16 0.125 0.123 'International Tables'
C 0 196 0.003 0.002 'International Tables'
H 0 168 0.000 0.000 'International Tables'
Cl 0 12 0.148 0.159 'International Tables'
